data_7062311
loop_
_publ_author_name
'Brahma, Rinki'
'Baruah, Jubaraj Bikash'

_publ_section_title
;
 Assemblies of salts of urea and thiourea derivatives and release of hosts
 from composites with calcium oxide
;
_journal_issue 13
_journal_name_full 'New Journal of Chemistry'
_journal_page_first 6211
_journal_page_last 6223
_journal_paper_doi 10.1039/D2NJ05412D
_journal_volume 47
_journal_year 2023
_chemical_formula_moiety 'C13 H14 N3 O, Cl O4'
_chemical_formula_sum 'C13 H14 Cl N3 O5'
_chemical_formula_weight 327.72
_space_group_crystal_system orthorhombic
_space_group_IT_number 61
_space_group_name_Hall '-P 2ac 2ab'
_space_group_name_H-M_alt 'P b c a'
_atom_sites_solution_hydrogens mixed
_atom_sites_solution_secondary direct
_audit_creation_date 2023-02-21
_audit_creation_method
;
Olex2 1.5
(compiled 2022.04.07 svn.rca3783a0 for OlexSys, GUI svn.r6498)
;
_audit_update_record
;
2023-02-22 deposited with the CCDC.	2023-02-23 downloaded from the CCDC.
;
_cell_angle_alpha 90
_cell_angle_beta 90
_cell_angle_gamma 90
_cell_formula_units_Z 8
_cell_length_a 10.6033(11)
_cell_length_b 9.1856(9)
_cell_length_c 30.910(3)
_cell_measurement_reflns_used 3205
_cell_measurement_temperature 296.15
_cell_measurement_theta_max 22.50
_cell_measurement_theta_min 2.33
_cell_volume 3010.6(5)
_computing_cell_refinement 'Bruker SAINT'
_computing_data_collection 'Bruker APEX2'
_computing_data_reduction 'Bruker SAINT'
_computing_molecular_graphics 'Olex2 1.5 (Dolomanov et al., 2009)'
_computing_publication_material 'Olex2 1.5 (Dolomanov et al., 2009)'
_computing_structure_refinement 'SHELXL-2014 (Sheldrick 2014)'
_computing_structure_solution 'SHELXS-97 (Sheldrick 2008)'
_diffrn_ambient_temperature 296.15
_diffrn_measured_fraction_theta_full 0.997
_diffrn_measured_fraction_theta_max 0.997
_diffrn_measurement_device_type 'Bruker APEX-II CCD'
_diffrn_measurement_method '\f and \w scans'
_diffrn_radiation_type MoK\a
_diffrn_radiation_wavelength 0.71073
_diffrn_reflns_av_R_equivalents 0.0745
_diffrn_reflns_av_unetI/netI 0.0428
_diffrn_reflns_Laue_measured_fraction_full 0.997
_diffrn_reflns_Laue_measured_fraction_max 0.997
_diffrn_reflns_limit_h_max 12
_diffrn_reflns_limit_h_min -11
_diffrn_reflns_limit_k_max 10
_diffrn_reflns_limit_k_min -10
_diffrn_reflns_limit_l_max 36
_diffrn_reflns_limit_l_min -36
_diffrn_reflns_number 20497
_diffrn_reflns_point_group_measured_fraction_full 0.997
_diffrn_reflns_point_group_measured_fraction_max 0.997
_diffrn_reflns_theta_full 25.047
_diffrn_reflns_theta_max 25.047
_diffrn_reflns_theta_min 2.329
_diffrn_source_current 1.0
_diffrn_source_power 0.05
_diffrn_source_voltage 50.0
_diffrn_standards_number 0
_exptl_absorpt_coefficient_mu 0.281
_exptl_absorpt_correction_T_max 0.7456
_exptl_absorpt_correction_T_min 0.6753
_exptl_absorpt_correction_type multi-scan
_exptl_absorpt_process_details
;
SADABS-2016/2 (Bruker,2016/2) was used for absorption correction.
wR2(int) was 0.0870 before and 0.0541 after correction.
The Ratio of minimum to maximum transmission is 0.9057.
The \l/2 correction factor is Not present.
;
_exptl_crystal_colour colourless
_exptl_crystal_density_diffrn 1.446
_exptl_crystal_description rod
_exptl_crystal_F_000 1360
_exptl_crystal_size_max 0.6
_exptl_crystal_size_mid 0.4
_exptl_crystal_size_min 0.2
_exptl_transmission_factor_max 0.7456
_exptl_transmission_factor_min 0.6753
_refine_diff_density_max 0.581
_refine_diff_density_min -0.341
_refine_diff_density_rms 0.055
_refine_ls_extinction_method none
_refine_ls_goodness_of_fit_ref 1.046
_refine_ls_hydrogen_treatment mixed
_refine_ls_matrix_type full
_refine_ls_number_parameters 220
_refine_ls_number_reflns 2666
_refine_ls_number_restraints 6
_refine_ls_restrained_S_all 1.046
_refine_ls_R_factor_all 0.0997
_refine_ls_R_factor_gt 0.0650
_refine_ls_shift/su_max 0.000
_refine_ls_shift/su_mean 0.000
_refine_ls_structure_factor_coef Fsqd
_refine_ls_weighting_details 'w=1/[\s^2^(Fo^2^)+(0.1146P)^2^+1.4143P] where P=(Fo^2^+2Fc^2^)/3'
_refine_ls_weighting_scheme calc
_refine_ls_wR_factor_gt 0.1792
_refine_ls_wR_factor_ref 0.2044
_reflns_Friedel_coverage 0.000
_reflns_number_gt 1762
_reflns_number_total 2666
_reflns_threshold_expression 'I > 2\s(I)'
_cod_data_source_file d2nj05412d3.cif
_cod_data_source_block HphenureaClO4
_cod_depositor_comments 'Adding full bibliography for 7062311--7062319.cif.'
_cod_original_cell_volume 3010.5(5)
_cod_database_code 7062311
_shelx_shelxl_version_number 2019/1
_shelx_space_group_comment
;
The symmetry employed for this shelxl refinement is uniquely defined
by the following loop, which should always be used as a source of
symmetry information in preference to the above space-group names.
They are only intended as comments.
;
_olex2_refinement_description
;
1. Fixed Uiso
 At 1.2 times of:
  All C(H) groups, All C(H,H) groups, All N(H) groups
2. Restrained distances
 N2-H2 = N1-H1
 0.858 with sigma of 0.02
 Cl1-O5 \\sim Cl1-O5A
 with sigma of 0.02
 Cl1-O3 \\sim Cl1-O3A
 with sigma of 0.02
 Cl1-O2 \\sim Cl1-O2A
 with sigma of 0.02
 Cl1-O4 \\sim Cl1-O4A
 with sigma of 0.02
3. Uiso/Uaniso restraints and constraints
Uanis(O3) = Uanis(O4A)
Uanis(O2A) = Uanis(O4)
Uanis(O3A) = Uanis(O2)
Uanis(O5) = Uanis(O5A)
4. Others
 Sof(O4A)=Sof(O2A)=Sof(O3A)=Sof(O5A)=1-FVAR(1)
 Sof(O4)=Sof(O2)=Sof(O3)=Sof(O5)=FVAR(1)
5.a Secondary CH2 refined with riding coordinates:
 C8(H8A,H8B)
5.b Aromatic/amide H refined with riding coordinates:
 N3(H3), C5(H5), C3(H3A), C10(H10), C1(H1A), C13(H13), C2(H2A), C6(H6),
 C11(H11), C12(H12)
;
_olex2_submission_special_instructions 'No special instructions were received'

loop_
_space_group_symop_operation_xyz
'x, y, z'
'-x+1/2, -y, z+1/2'
'-x, y+1/2, -z+1/2'
'x+1/2, -y+1/2, -z'
'-x, -y, -z'
'x-1/2, y, -z-1/2'
'x, -y-1/2, z-1/2'
'-x-1/2, y-1/2, z'

loop_
_atom_site_label
_atom_site_type_symbol
_atom_site_fract_x
_atom_site_fract_y
_atom_site_fract_z
_atom_site_U_iso_or_equiv
_atom_site_adp_type
_atom_site_occupancy
_atom_site_site_symmetry_order
_atom_site_calc_flag
_atom_site_refinement_flags_posn
_atom_site_refinement_flags_adp
_atom_site_refinement_flags_occupancy
_atom_site_disorder_assembly
_atom_site_disorder_group
Cl1 Cl 0.41310(11) 0.42292(12) 0.55813(4) 0.0706(4) Uani 1 1 d D . . . .
O1 O 0.7234(2) 0.5520(2) 0.66793(8) 0.0491(7) Uani 1 1 d . . . . .
N1 N 0.6463(3) 0.7831(3) 0.67273(10) 0.0463(7) Uani 1 1 d D . . . .
N2 N 0.8398(3) 0.7404(3) 0.64355(10) 0.0520(8) Uani 1 1 d D . . . .
C4 C 0.5272(3) 0.7515(3) 0.69048(11) 0.0439(8) Uani 1 1 d . . . . .
C7 C 0.7357(3) 0.6843(3) 0.66189(10) 0.0434(8) Uani 1 1 d . . . . .
C9 C 0.9489(3) 0.5474(3) 0.60189(11) 0.0465(9) Uani 1 1 d . . . . .
O4 O 0.3520(7) 0.4020(7) 0.59920(18) 0.0853(17) Uani 0.762(5) 1 d D . P A 1
C8 C 0.9519(3) 0.6546(4) 0.63871(12) 0.0496(9) Uani 1 1 d . . . . .
H8A H 0.966432 0.601705 0.665405 0.060 Uiso 1 1 calc R U . . .
H8B H 1.022849 0.719792 0.634466 0.060 Uiso 1 1 calc R U . . .
N3 N 0.9560(5) 0.3423(4) 0.53904(13) 0.0801(12) Uani 1 1 d . . . . .
H3 H 0.958755 0.277576 0.518949 0.096 Uiso 1 1 calc R U . . .
C5 C 0.4809(4) 0.8412(4) 0.72272(12) 0.0536(9) Uani 1 1 d . . . . .
H5 H 0.530178 0.917198 0.733189 0.064 Uiso 1 1 calc R U . . .
C3 C 0.4548(4) 0.6378(4) 0.67577(13) 0.0566(10) Uani 1 1 d . . . . .
H3A H 0.484829 0.577365 0.653938 0.068 Uiso 1 1 calc R U . . .
C10 C 0.8478(4) 0.5289(4) 0.57454(13) 0.0598(10) Uani 1 1 d . . . . .
H10 H 0.776766 0.587555 0.577490 0.072 Uiso 1 1 calc R U . . .
C1 C 0.2903(4) 0.7039(5) 0.72499(15) 0.0747(12) Uani 1 1 d . . . . .
H1A H 0.210411 0.687933 0.736467 0.090 Uiso 1 1 calc R U . . .
C13 C 1.0533(4) 0.4590(5) 0.59615(15) 0.0666(11) Uani 1 1 d . . . . .
H13 H 1.123134 0.470012 0.614052 0.080 Uiso 1 1 calc R U . . .
C2 C 0.3370(4) 0.6134(5) 0.69356(14) 0.0679(11) Uani 1 1 d . . . . .
H2A H 0.288985 0.534856 0.684114 0.081 Uiso 1 1 calc R U . . .
C6 C 0.3621(4) 0.8182(5) 0.73937(14) 0.0688(12) Uani 1 1 d . . . . .
H6 H 0.330468 0.880427 0.760473 0.083 Uiso 1 1 calc R U . . .
C11 C 0.8515(5) 0.4243(5) 0.54295(14) 0.0741(13) Uani 1 1 d . . . . .
H11 H 0.783111 0.410307 0.524577 0.089 Uiso 1 1 calc R U . . .
C12 C 1.0545(5) 0.3572(5) 0.56483(18) 0.0839(15) Uani 1 1 d . . . . .
H12 H 1.124553 0.297410 0.561359 0.101 Uiso 1 1 calc R U . . .
O2 O 0.3608(6) 0.5411(6) 0.5374(2) 0.1255(19) Uani 0.762(5) 1 d D . P A 1
O3 O 0.5393(5) 0.4631(11) 0.5698(2) 0.159(3) Uani 0.762(5) 1 d D . P A 1
H1 H 0.673(3) 0.870(2) 0.6702(11) 0.051(10) Uiso 1 1 d D . . . .
H2 H 0.850(4) 0.832(2) 0.6426(12) 0.062(12) Uiso 1 1 d D . . . .
O5 O 0.4120(14) 0.2984(7) 0.5352(3) 0.229(6) Uani 0.762(5) 1 d D . P A 1
O4A O 0.4944(19) 0.548(3) 0.5553(8) 0.159(3) Uani 0.238(5) 1 d D . P A 2
O2A O 0.341(3) 0.353(3) 0.5890(7) 0.0853(17) Uani 0.238(5) 1 d D . P A 2
O3A O 0.3390(19) 0.387(2) 0.5200(6) 0.1255(19) Uani 0.238(5) 1 d D . P A 2
O5A O 0.507(3) 0.331(2) 0.5434(11) 0.229(6) Uani 0.238(5) 1 d D . P A 2

loop_
_atom_site_aniso_label
_atom_site_aniso_U_11
_atom_site_aniso_U_22
_atom_site_aniso_U_33
_atom_site_aniso_U_23
_atom_site_aniso_U_13
_atom_site_aniso_U_12
Cl1 0.0788(8) 0.0633(7) 0.0698(7) -0.0010(5) -0.0039(6) 0.0064(5)
O1 0.0530(15) 0.0252(11) 0.0692(16) 0.0000(10) 0.0058(12) 0.0002(10)
N1 0.0449(18) 0.0258(14) 0.068(2) -0.0014(13) 0.0036(14) 0.0017(12)
N2 0.0566(19) 0.0298(15) 0.070(2) 0.0009(14) 0.0150(15) -0.0025(14)
C4 0.047(2) 0.0360(16) 0.0482(19) 0.0033(15) 0.0016(15) 0.0043(14)
C7 0.051(2) 0.0297(15) 0.0497(19) -0.0029(14) 0.0017(16) 0.0001(15)
C9 0.045(2) 0.0418(18) 0.053(2) 0.0031(16) 0.0074(16) -0.0015(15)
O4 0.076(3) 0.115(5) 0.065(3) -0.014(3) -0.003(3) 0.011(3)
C8 0.0414(19) 0.0493(19) 0.058(2) -0.0017(17) 0.0041(16) -0.0022(16)
N3 0.097(3) 0.067(2) 0.076(3) -0.027(2) 0.025(2) -0.010(2)
C5 0.063(2) 0.0418(18) 0.055(2) -0.0020(17) 0.0018(19) 0.0087(17)
C3 0.054(2) 0.054(2) 0.062(2) -0.0109(18) 0.0028(19) -0.0002(18)
C10 0.058(3) 0.060(2) 0.061(2) -0.004(2) 0.0001(19) 0.0076(19)
C1 0.061(3) 0.083(3) 0.081(3) 0.008(3) 0.020(2) 0.008(2)
C13 0.047(2) 0.070(3) 0.084(3) -0.014(2) 0.006(2) 0.0064(19)
C2 0.055(3) 0.068(2) 0.081(3) -0.003(2) 0.001(2) -0.011(2)
C6 0.074(3) 0.068(3) 0.064(3) 0.001(2) 0.019(2) 0.015(2)
C11 0.078(3) 0.083(3) 0.061(3) -0.007(2) -0.004(2) -0.009(3)
C12 0.069(3) 0.070(3) 0.112(4) -0.020(3) 0.018(3) 0.008(2)
O2 0.141(4) 0.096(3) 0.140(4) 0.037(3) -0.035(4) 0.023(3)
O3 0.059(4) 0.277(10) 0.142(5) 0.055(6) -0.017(3) -0.003(5)
O5 0.495(19) 0.068(4) 0.124(5) -0.048(3) 0.129(9) -0.071(6)
O4A 0.059(4) 0.277(10) 0.142(5) 0.055(6) -0.017(3) -0.003(5)
O2A 0.076(3) 0.115(5) 0.065(3) -0.014(3) -0.003(3) 0.011(3)
O3A 0.141(4) 0.096(3) 0.140(4) 0.037(3) -0.035(4) 0.023(3)
O5A 0.495(19) 0.068(4) 0.124(5) -0.048(3) 0.129(9) -0.071(6)

loop_
_atom_type_symbol
_atom_type_description
_atom_type_scat_dispersion_real
_atom_type_scat_dispersion_imag
_atom_type_scat_source
C C 0.0033 0.0016 'International Tables Vol C Tables 4.2.6.8 and 6.1.1.4'
H H 0.0000 0.0000 'International Tables Vol C Tables 4.2.6.8 and 6.1.1.4'
Cl Cl 0.1484 0.1585 'International Tables Vol C Tables 4.2.6.8 and 6.1.1.4'
N N 0.0061 0.0033 'International Tables Vol C Tables 4.2.6.8 and 6.1.1.4'
O O 0.0106 0.0060 'International Tables Vol C Tables 4.2.6.8 and 6.1.1.4'

loop_
_geom_angle_atom_site_label_1
_geom_angle_atom_site_label_2
_geom_angle_atom_site_label_3
_geom_angle
_geom_angle_site_symmetry_1
_geom_angle_site_symmetry_3
_geom_angle_publ_flag
O2 Cl1 O4 109.6(4) . . ?
O2 Cl1 O3 106.9(4) . . ?
O3 Cl1 O4 103.4(4) . . ?
O5 Cl1 O4 110.3(4) . . ?
O5 Cl1 O2 114.9(6) . . ?
O5 Cl1 O3 111.1(7) . . ?
O4A Cl1 O3A 117.2(13) . . ?
O2A Cl1 O4A 138.1(14) . . ?
O2A Cl1 O3A 98.9(14) . . ?
O5A Cl1 O4A 92.1(15) . . ?
O5A Cl1 O2A 110.1(17) . . ?
O5A Cl1 O3A 89.0(18) . . ?
C4 N1 H1 122(3) . . ?
C7 N1 C4 125.9(3) . . ?
C7 N1 H1 112(3) . . ?
C7 N2 C8 121.0(3) . . ?
C7 N2 H2 120(3) . . ?
C8 N2 H2 116(3) . . ?
C5 C4 N1 118.5(3) . . ?
C3 C4 N1 122.0(3) . . ?
C3 C4 C5 119.5(4) . . ?
O1 C7 N1 123.2(3) . . ?
O1 C7 N2 121.8(3) . . ?
N2 C7 N1 115.0(3) . . ?
C10 C9 C8 124.2(3) . . ?
C10 C9 C13 118.2(3) . . ?
C13 C9 C8 117.6(3) . . ?
N2 C8 C9 114.9(3) . . ?
N2 C8 H8A 108.6 . . ?
N2 C8 H8B 108.6 . . ?
C9 C8 H8A 108.6 . . ?
C9 C8 H8B 108.6 . . ?
H8A C8 H8B 107.5 . . ?
C11 N3 H3 118.7 . . ?
C12 N3 H3 118.7 . . ?
C12 N3 C11 122.6(4) . . ?
C4 C5 H5 119.9 . . ?
C6 C5 C4 120.2(4) . . ?
C6 C5 H5 119.9 . . ?
C4 C3 H3A 120.1 . . ?
C4 C3 C2 119.8(4) . . ?
C2 C3 H3A 120.1 . . ?
C9 C10 H10 119.9 . . ?
C11 C10 C9 120.1(4) . . ?
C11 C10 H10 119.9 . . ?
C2 C1 H1A 120.2 . . ?
C6 C1 H1A 120.2 . . ?
C6 C1 C2 119.6(4) . . ?
C9 C13 H13 119.8 . . ?
C12 C13 C9 120.5(4) . . ?
C12 C13 H13 119.8 . . ?
C3 C2 H2A 119.7 . . ?
C1 C2 C3 120.6(4) . . ?
C1 C2 H2A 119.7 . . ?
C5 C6 H6 119.9 . . ?
C1 C6 C5 120.3(4) . . ?
C1 C6 H6 119.9 . . ?
N3 C11 C10 118.7(4) . . ?
N3 C11 H11 120.6 . . ?
C10 C11 H11 120.6 . . ?
N3 C12 C13 119.9(4) . . ?
N3 C12 H12 120.0 . . ?
C13 C12 H12 120.0 . . ?

loop_
_geom_bond_atom_site_label_1
_geom_bond_atom_site_label_2
_geom_bond_distance
_geom_bond_site_symmetry_2
_geom_bond_publ_flag
Cl1 O4 1.438(6) . ?
Cl1 O2 1.378(5) . ?
Cl1 O3 1.435(6) . ?
Cl1 O5 1.345(5) . ?
Cl1 O4A 1.441(17) . ?
Cl1 O2A 1.378(18) . ?
Cl1 O3A 1.454(15) . ?
Cl1 O5A 1.378(19) . ?
O1 C7 1.237(4) . ?
N1 C4 1.407(4) . ?
N1 C7 1.354(4) . ?
N1 H1 0.851(19) . ?
N2 C7 1.344(4) . ?
N2 C8 1.434(4) . ?
N2 H2 0.848(19) . ?
C4 C5 1.383(5) . ?
C4 C3 1.374(5) . ?
C9 C8 1.506(5) . ?
C9 C10 1.376(5) . ?
C9 C13 1.385(5) . ?
C8 H8A 0.9700 . ?
C8 H8B 0.9700 . ?
N3 H3 0.8600 . ?
N3 C11 1.345(6) . ?
N3 C12 1.321(7) . ?
C5 H5 0.9300 . ?
C5 C6 1.377(5) . ?
C3 H3A 0.9300 . ?
C3 C2 1.382(6) . ?
C10 H10 0.9300 . ?
C10 C11 1.370(6) . ?
C1 H1A 0.9300 . ?
C1 C2 1.371(6) . ?
C1 C6 1.371(6) . ?
C13 H13 0.9300 . ?
C13 C12 1.346(6) . ?
C2 H2A 0.9300 . ?
C6 H6 0.9300 . ?
C11 H11 0.9300 . ?
C12 H12 0.9300 . ?

loop_
_geom_torsion_atom_site_label_1
_geom_torsion_atom_site_label_2
_geom_torsion_atom_site_label_3
_geom_torsion_atom_site_label_4
_geom_torsion
_geom_torsion_site_symmetry_1
_geom_torsion_site_symmetry_2
_geom_torsion_site_symmetry_3
_geom_torsion_site_symmetry_4
_geom_torsion_publ_flag
N1 C4 C5 C6 176.7(3) . . . . ?
N1 C4 C3 C2 -178.4(3) . . . . ?
C4 N1 C7 O1 -2.5(5) . . . . ?
C4 N1 C7 N2 177.0(3) . . . . ?
C4 C5 C6 C1 1.8(6) . . . . ?
C4 C3 C2 C1 1.7(6) . . . . ?
C7 N1 C4 C5 140.1(3) . . . . ?
C7 N1 C4 C3 -42.0(5) . . . . ?
C7 N2 C8 C9 77.7(4) . . . . ?
C9 C10 C11 N3 -0.8(6) . . . . ?
C9 C13 C12 N3 0.7(7) . . . . ?
C8 N2 C7 O1 -13.7(5) . . . . ?
C8 N2 C7 N1 166.8(3) . . . . ?
C8 C9 C10 C11 -177.3(4) . . . . ?
C8 C9 C13 C12 177.5(4) . . . . ?
C5 C4 C3 C2 -0.5(5) . . . . ?
C3 C4 C5 C6 -1.2(5) . . . . ?
C10 C9 C8 N2 -0.5(5) . . . . ?
C10 C9 C13 C12 -0.6(6) . . . . ?
C13 C9 C8 N2 -178.6(3) . . . . ?
C13 C9 C10 C11 0.7(6) . . . . ?
C2 C1 C6 C5 -0.7(6) . . . . ?
C6 C1 C2 C3 -1.1(7) . . . . ?
C11 N3 C12 C13 -0.9(8) . . . . ?
C12 N3 C11 C10 1.0(7) . . . . ?
